data_7022539
loop_
_publ_author_name
'Koo, Bong Ho'
'Lim, Kwang Soo'
'Ryu, Dae Won'
'Lee, Woo Ram'
'Koh, Eui Kwan'
'Hong, Chang Seop'

_publ_section_title
;
 Synthesis, structures and magnetic characterizations of isostructural
 tetranuclear Ln4 clusters (Ln = Dy, Ho, and Eu).
;
_journal_issue 19
_journal_name_full 'Dalton transactions (Cambridge, England : 2003)'
_journal_page_first 7204
_journal_page_last 7209
_journal_paper_doi 10.1039/c3dt00056g
_journal_volume 42
_journal_year 2013
_chemical_formula_sum 'C96 H84 Ho4 N12 O12'
_chemical_formula_weight 2257.47
_chemical_name_systematic
;
?
;
_space_group_IT_number 2
_symmetry_cell_setting triclinic
_symmetry_space_group_name_Hall '-P 1'
_symmetry_space_group_name_H-M 'P -1'
_atom_sites_solution_hydrogens geom
_atom_sites_solution_primary direct
_atom_sites_solution_secondary difmap
_audit_creation_method SHELXL-97
_cell_angle_alpha 68.9730(10)
_cell_angle_beta 78.8160(10)
_cell_angle_gamma 63.3230(10)
_cell_formula_units_Z 1
_cell_length_a 13.4575(4)
_cell_length_b 13.9789(4)
_cell_length_c 15.7353(5)
_cell_measurement_reflns_used 9837
_cell_measurement_temperature 100(2)
_cell_measurement_theta_max 28.294
_cell_measurement_theta_min 2.5185
_cell_volume 2466.99(13)
_computing_cell_refinement 'Bruker SMART APEXll'
_computing_data_collection 'Bruker SMART APEXll'
_computing_data_reduction 'Bruker SAINT'
_computing_molecular_graphics WingX
_computing_publication_material WingX
_computing_structure_refinement 'SHELXL-97 (Sheldrick, 1997)'
_computing_structure_solution SHELXTL
_diffrn_ambient_temperature 100(2)
_diffrn_measured_fraction_theta_full 0.981
_diffrn_measured_fraction_theta_max 0.981
_diffrn_measurement_device_type 'CCD area detector'
_diffrn_measurement_method 'phi scan'
_diffrn_radiation_monochromator graphite
_diffrn_radiation_source 'fine-focus sealed tube'
_diffrn_radiation_type MoK\a
_diffrn_radiation_wavelength 0.71073
_diffrn_reflns_av_R_equivalents 0.0431
_diffrn_reflns_av_sigmaI/netI 0.0490
_diffrn_reflns_limit_h_max 17
_diffrn_reflns_limit_h_min -17
_diffrn_reflns_limit_k_max 18
_diffrn_reflns_limit_k_min -18
_diffrn_reflns_limit_l_max 20
_diffrn_reflns_limit_l_min -20
_diffrn_reflns_number 41181
_diffrn_reflns_theta_full 28.30
_diffrn_reflns_theta_max 28.30
_diffrn_reflns_theta_min 1.39
_exptl_absorpt_coefficient_mu 3.234
_exptl_absorpt_correction_T_max 0.8815
_exptl_absorpt_correction_T_min 0.5756
_exptl_absorpt_correction_type multi-scan
_exptl_absorpt_process_details SADABS
_exptl_crystal_colour pink
_exptl_crystal_density_diffrn 1.520
_exptl_crystal_density_method 'not measured'
_exptl_crystal_description plate
_exptl_crystal_F_000 1108
_exptl_crystal_size_max 0.19
_exptl_crystal_size_mid 0.16
_exptl_crystal_size_min 0.04
_platon_squeeze_details
;
;
_refine_diff_density_max 1.276
_refine_diff_density_min -1.365
_refine_diff_density_rms 0.150
_refine_ls_extinction_method none
_refine_ls_goodness_of_fit_ref 1.043
_refine_ls_hydrogen_treatment constr
_refine_ls_matrix_type full
_refine_ls_number_parameters 559
_refine_ls_number_reflns 12021
_refine_ls_number_restraints 0
_refine_ls_restrained_S_all 1.043
_refine_ls_R_factor_all 0.0386
_refine_ls_R_factor_gt 0.0300
_refine_ls_shift/su_max 0.001
_refine_ls_shift/su_mean 0.000
_refine_ls_structure_factor_coef Fsqd
_refine_ls_weighting_details 'calc w=1/[\s^2^(Fo^2^)+(0.0359P)^2^+0.0000P] where P=(Fo^2^+2Fc^2^)/3'
_refine_ls_weighting_scheme calc
_refine_ls_wR_factor_gt 0.0723
_refine_ls_wR_factor_ref 0.0751
_reflns_number_gt 10225
_reflns_number_total 12021
_reflns_threshold_expression >2sigma(I)
_cod_data_source_file c3dt00056g.txt
_cod_data_source_block complex2
_cod_depositor_comments
;
The following automatic conversions were performed:

'_exptl_absorpt_correction_type' value 'MULTI-SCAN' changed to
'multi-scan' according to
/home/saulius/struct/CIF-dictionaries/cif_core.dic dictionary named
'cif_core.dic' version 2.4.2 from 2011-04-26.

Automatic conversion script
Id: cif_fix_values 1891 2012-01-12 08:04:46Z andrius 
;
_cod_original_sg_symbol_H-M P-1
_cod_database_code 7022539

loop_
_symmetry_equiv_pos_as_xyz
'x, y, z'
'-x, -y, -z'

loop_
_atom_site_label
_atom_site_type_symbol
_atom_site_fract_x
_atom_site_fract_y
_atom_site_fract_z
_atom_site_U_iso_or_equiv
_atom_site_adp_type
_atom_site_occupancy
_atom_site_symmetry_multiplicity
_atom_site_calc_flag
_atom_site_refinement_flags
Ho1 Ho 0.217317(12) 0.797152(11) 0.240937(10) 0.01336(5) Uani 1 1 d .
Ho2 Ho 0.444720(11) 0.535235(11) 0.384307(10) 0.01184(5) Uani 1 1 d .
C1 C 0.1875(3) 0.6827(3) 0.4567(2) 0.0157(7) Uani 1 1 d .
C2 C 0.1535(3) 0.5962(3) 0.5088(2) 0.0195(7) Uani 1 1 d .
H2 H 0.1874 0.5259 0.4972 0.023 Uiso 1 1 calc R
C3 C 0.0713(3) 0.6126(3) 0.5768(3) 0.0258(8) Uani 1 1 d .
H3 H 0.0479 0.5540 0.6099 0.031 Uiso 1 1 calc R
C4 C 0.0218(3) 0.7135(3) 0.5978(3) 0.0273(8) Uani 1 1 d .
H4 H -0.0347 0.7241 0.6446 0.033 Uiso 1 1 calc R
C5 C 0.0568(3) 0.7975(3) 0.5490(2) 0.0223(8) Uani 1 1 d .
H5 H 0.0254 0.8656 0.5642 0.027 Uiso 1 1 calc R
C6 C 0.1368(3) 0.7855(3) 0.4782(2) 0.0180(7) Uani 1 1 d .
C7 C 0.1677(3) 0.8799(3) 0.4290(2) 0.0189(7) Uani 1 1 d .
H7 H 0.1544 0.9329 0.4589 0.023 Uiso 1 1 calc R
C8 C 0.2365(3) 0.9935(3) 0.3067(2) 0.0218(8) Uani 1 1 d .
H8A H 0.2547 1.0140 0.3539 0.026 Uiso 1 1 calc R
H8B H 0.1714 1.0585 0.2742 0.026 Uiso 1 1 calc R
C9 C 0.3351(3) 0.9644(3) 0.2403(2) 0.0214(8) Uani 1 1 d .
H9A H 0.3538 1.0300 0.2096 0.026 Uiso 1 1 calc R
H9B H 0.4008 0.9009 0.2731 0.026 Uiso 1 1 calc R
C10 C 0.3303(3) 0.9745(3) 0.0894(2) 0.0207(8) Uani 1 1 d .
H10 H 0.3666 1.0228 0.0778 0.025 Uiso 1 1 calc R
C11 C 0.3101(3) 0.9557(3) 0.0111(2) 0.0214(8) Uani 1 1 d .
C12 C 0.3593(3) 0.9979(3) -0.0729(3) 0.0302(9) Uani 1 1 d .
H12 H 0.4034 1.0362 -0.0751 0.036 Uiso 1 1 calc R
C13 C 0.3453(4) 0.9853(3) -0.1512(3) 0.0363(10) Uani 1 1 d .
H13 H 0.3796 1.0137 -0.2072 0.044 Uiso 1 1 calc R
C14 C 0.2794(3) 0.9297(3) -0.1477(3) 0.0326(10) Uani 1 1 d .
H14 H 0.2685 0.9210 -0.2018 0.039 Uiso 1 1 calc R
C15 C 0.2309(3) 0.8878(3) -0.0673(2) 0.0269(9) Uani 1 1 d .
H15 H 0.1869 0.8501 -0.0668 0.032 Uiso 1 1 calc R
C16 C 0.2440(3) 0.8989(3) 0.0144(2) 0.0213(8) Uani 1 1 d .
C17 C -0.0376(3) 0.9666(3) 0.2830(2) 0.0166(7) Uani 1 1 d .
C18 C -0.0976(3) 1.0740(3) 0.2962(2) 0.0215(8) Uani 1 1 d .
H18 H -0.0713 1.1311 0.2666 0.026 Uiso 1 1 calc R
C19 C -0.1926(3) 1.0970(3) 0.3509(2) 0.0247(8) Uani 1 1 d .
H19 H -0.2303 1.1693 0.3590 0.030 Uiso 1 1 calc R
C20 C -0.2345(3) 1.0165(3) 0.3945(3) 0.0267(8) Uani 1 1 d .
H20 H -0.3007 1.0331 0.4318 0.032 Uiso 1 1 calc R
C21 C -0.1780(3) 0.9119(3) 0.3825(2) 0.0240(8) Uani 1 1 d .
H21 H -0.2067 0.8567 0.4119 0.029 Uiso 1 1 calc R
C22 C -0.0806(3) 0.8843(3) 0.3289(2) 0.0168(7) Uani 1 1 d .
C23 C -0.0269(3) 0.7704(3) 0.3225(2) 0.0190(7) Uani 1 1 d .
H23 H -0.0687 0.7262 0.3452 0.023 Uiso 1 1 calc R
C24 C 0.1094(3) 0.6057(3) 0.2940(3) 0.0219(8) Uani 1 1 d .
H24A H 0.0447 0.5869 0.3021 0.026 Uiso 1 1 calc R
H24B H 0.1572 0.5555 0.3467 0.026 Uiso 1 1 calc R
C25 C 0.1742(3) 0.5880(3) 0.2071(3) 0.0235(8) Uani 1 1 d .
H25A H 0.2076 0.5071 0.2122 0.028 Uiso 1 1 calc R
H25B H 0.1241 0.6302 0.1552 0.028 Uiso 1 1 calc R
C26 C 0.3440(3) 0.5969(3) 0.1363(2) 0.0222(8) Uani 1 1 d .
H26 H 0.3481 0.5434 0.1103 0.027 Uiso 1 1 calc R
C27 C 0.4306(3) 0.6377(3) 0.1102(2) 0.0211(8) Uani 1 1 d .
C28 C 0.4866(3) 0.6368(3) 0.0251(3) 0.0288(9) Uani 1 1 d .
H28 H 0.4691 0.6060 -0.0119 0.035 Uiso 1 1 calc R
C29 C 0.5662(3) 0.6793(3) -0.0062(3) 0.0318(9) Uani 1 1 d .
H29 H 0.6020 0.6789 -0.0645 0.038 Uiso 1 1 calc R
C30 C 0.5934(3) 0.7222(3) 0.0475(3) 0.0295(9) Uani 1 1 d .
H30 H 0.6479 0.7519 0.0260 0.035 Uiso 1 1 calc R
C31 C 0.5415(3) 0.7225(3) 0.1330(2) 0.0227(8) Uani 1 1 d .
H31 H 0.5622 0.7511 0.1700 0.027 Uiso 1 1 calc R
C32 C 0.4593(3) 0.6812(3) 0.1654(2) 0.0178(7) Uani 1 1 d .
C33 C 0.3598(3) 0.3537(3) 0.3679(2) 0.0169(7) Uani 1 1 d .
C34 C 0.2789(3) 0.3085(3) 0.4029(2) 0.0196(7) Uani 1 1 d .
H34 H 0.2209 0.3390 0.4435 0.024 Uiso 1 1 calc R
C35 C 0.2833(3) 0.2216(3) 0.3790(3) 0.0249(8) Uani 1 1 d .
H35 H 0.2291 0.1920 0.4042 0.030 Uiso 1 1 calc R
C36 C 0.3661(3) 0.1757(3) 0.3181(3) 0.0294(9) Uani 1 1 d .
H36 H 0.3673 0.1163 0.3013 0.035 Uiso 1 1 calc R
C37 C 0.4455(3) 0.2172(3) 0.2829(3) 0.0252(8) Uani 1 1 d .
H37 H 0.5021 0.1857 0.2419 0.030 Uiso 1 1 calc R
C38 C 0.4445(3) 0.3064(3) 0.3066(2) 0.0159(7) Uani 1 1 d .
C39 C 0.5337(3) 0.3392(3) 0.2702(2) 0.0194(7) Uani 1 1 d .
H39 H 0.5839 0.3026 0.2287 0.023 Uiso 1 1 calc R
C40 C 0.6572(3) 0.4246(3) 0.2421(2) 0.0173(7) Uani 1 1 d .
H40A H 0.6387 0.4909 0.1865 0.021 Uiso 1 1 calc R
H40B H 0.7075 0.3569 0.2238 0.021 Uiso 1 1 calc R
C41 C 0.7144(3) 0.4389(3) 0.3070(2) 0.0183(7) Uani 1 1 d .
H41A H 0.7454 0.3673 0.3569 0.022 Uiso 1 1 calc R
H41B H 0.7766 0.4588 0.2745 0.022 Uiso 1 1 calc R
C42 C 0.6633(3) 0.6043(3) 0.3431(2) 0.0163(7) Uani 1 1 d .
H42 H 0.7336 0.6003 0.3150 0.020 Uiso 1 1 calc R
C43 C 0.5965(3) 0.6974(3) 0.3811(2) 0.0156(7) Uani 1 1 d .
C44 C 0.6269(3) 0.7879(3) 0.3530(2) 0.0159(7) Uani 1 1 d .
H44 H 0.6877 0.7873 0.3105 0.019 Uiso 1 1 calc R
C45 C 0.5693(3) 0.8786(3) 0.3864(2) 0.0182(7) Uani 1 1 d .
H45 H 0.5899 0.9402 0.3664 0.022 Uiso 1 1 calc R
C46 C 0.4822(3) 0.8785(3) 0.4489(2) 0.0179(7) Uani 1 1 d .
H46 H 0.4421 0.9408 0.4715 0.022 Uiso 1 1 calc R
C47 C 0.4523(3) 0.7886(3) 0.4790(2) 0.0156(7) Uani 1 1 d .
H47 H 0.3927 0.7894 0.5229 0.019 Uiso 1 1 calc R
C48 C 0.5086(3) 0.6965(2) 0.4458(2) 0.0137(7) Uani 1 1 d .
N1 N 0.2111(2) 0.8951(2) 0.34875(19) 0.0172(6) Uani 1 1 d .
N2 N 0.3043(2) 0.9329(2) 0.17271(19) 0.0163(6) Uani 1 1 d .
N3 N 0.0707(2) 0.7240(2) 0.28941(19) 0.0174(6) Uani 1 1 d .
N4 N 0.2622(2) 0.6282(2) 0.1920(2) 0.0204(6) Uani 1 1 d .
N5 N 0.5556(2) 0.4127(2) 0.28616(18) 0.0139(6) Uani 1 1 d .
N6 N 0.6339(2) 0.5285(2) 0.34503(18) 0.0146(6) Uani 1 1 d .
O1 O 0.26454(18) 0.66797(17) 0.38913(15) 0.0138(5) Uani 1 1 d .
O2 O 0.19651(19) 0.85747(18) 0.09106(16) 0.0211(5) Uani 1 1 d .
O3 O 0.05181(18) 0.94660(17) 0.22976(15) 0.0175(5) Uani 1 1 d .
O4 O 0.41030(17) 0.68138(17) 0.24917(15) 0.0157(5) Uani 1 1 d .
O5 O 0.35484(17) 0.43553(17) 0.39179(15) 0.0157(5) Uani 1 1 d .
O6 O 0.48190(17) 0.60738(17) 0.48006(15) 0.0137(5) Uani 1 1 d .

loop_
_atom_site_aniso_label
_atom_site_aniso_U_11
_atom_site_aniso_U_22
_atom_site_aniso_U_33
_atom_site_aniso_U_23
_atom_site_aniso_U_13
_atom_site_aniso_U_12
Ho1 0.01204(8) 0.01273(7) 0.01521(9) -0.00465(6) -0.00120(6) -0.00453(6)
Ho2 0.01092(8) 0.01066(7) 0.01352(9) -0.00380(6) 0.00003(6) -0.00428(6)
C1 0.0164(18) 0.0153(15) 0.0135(18) -0.0022(13) -0.0044(14) -0.0051(13)
C2 0.0171(18) 0.0243(17) 0.0167(19) -0.0044(15) 0.0002(15) -0.0100(15)
C3 0.021(2) 0.031(2) 0.025(2) -0.0027(17) -0.0011(16) -0.0150(16)
C4 0.019(2) 0.037(2) 0.022(2) -0.0088(17) 0.0021(16) -0.0092(17)
C5 0.0168(19) 0.0219(17) 0.021(2) -0.0072(15) -0.0014(15) -0.0010(14)
C6 0.0147(17) 0.0193(16) 0.0154(18) -0.0046(14) -0.0067(14) -0.0012(13)
C7 0.0193(18) 0.0146(15) 0.0206(19) -0.0097(14) -0.0057(15) -0.0002(13)
C8 0.033(2) 0.0151(16) 0.021(2) -0.0073(14) -0.0033(16) -0.0111(15)
C9 0.023(2) 0.0244(18) 0.025(2) -0.0075(16) 0.0007(16) -0.0168(15)
C10 0.0184(19) 0.0186(16) 0.024(2) -0.0042(15) -0.0008(16) -0.0083(14)
C11 0.027(2) 0.0159(16) 0.0126(18) -0.0016(14) -0.0033(15) -0.0030(15)
C12 0.036(2) 0.0249(19) 0.023(2) -0.0050(17) 0.0030(18) -0.0099(17)
C13 0.050(3) 0.027(2) 0.015(2) -0.0013(17) 0.0057(19) -0.0080(19)
C14 0.038(2) 0.030(2) 0.018(2) -0.0093(17) -0.0080(18) 0.0001(18)
C15 0.029(2) 0.0265(19) 0.020(2) -0.0098(16) -0.0074(17) -0.0022(16)
C16 0.0214(19) 0.0159(16) 0.019(2) -0.0038(15) -0.0039(16) -0.0012(14)
C17 0.0139(17) 0.0203(16) 0.0124(18) -0.0024(14) -0.0044(14) -0.0048(14)
C18 0.0193(19) 0.0197(17) 0.026(2) -0.0088(15) -0.0006(16) -0.0078(14)
C19 0.021(2) 0.0236(18) 0.028(2) -0.0119(16) -0.0024(17) -0.0041(15)
C20 0.021(2) 0.035(2) 0.025(2) -0.0159(18) 0.0074(16) -0.0098(17)
C21 0.022(2) 0.0282(19) 0.023(2) -0.0060(16) -0.0006(16) -0.0128(16)
C22 0.0112(17) 0.0237(17) 0.0151(18) -0.0056(14) -0.0017(14) -0.0069(14)
C23 0.0175(18) 0.0240(17) 0.0175(19) -0.0038(15) -0.0001(15) -0.0125(15)
C24 0.0184(19) 0.0154(16) 0.036(2) -0.0088(16) -0.0016(16) -0.0099(14)
C25 0.0205(19) 0.0205(17) 0.033(2) -0.0139(16) -0.0034(17) -0.0064(15)
C26 0.0209(19) 0.0186(16) 0.024(2) -0.0109(15) -0.0062(16) -0.0004(14)
C27 0.0197(19) 0.0186(16) 0.0170(19) -0.0066(15) 0.0008(15) -0.0008(14)
C28 0.026(2) 0.028(2) 0.019(2) -0.0078(16) -0.0004(17) -0.0003(16)
C29 0.028(2) 0.030(2) 0.022(2) -0.0081(17) 0.0067(18) -0.0023(17)
C30 0.022(2) 0.0265(19) 0.024(2) -0.0012(17) 0.0089(17) -0.0064(16)
C31 0.024(2) 0.0177(17) 0.019(2) -0.0004(15) -0.0025(16) -0.0059(15)
C32 0.0135(17) 0.0147(15) 0.0148(18) -0.0005(14) -0.0005(14) -0.0003(13)
C33 0.0193(18) 0.0121(14) 0.0180(19) -0.0035(13) -0.0099(15) -0.0028(13)
C34 0.0187(18) 0.0149(15) 0.023(2) -0.0027(14) -0.0037(15) -0.0068(14)
C35 0.026(2) 0.0233(18) 0.033(2) -0.0094(17) -0.0028(17) -0.0161(16)
C36 0.029(2) 0.028(2) 0.045(3) -0.0244(19) 0.0020(19) -0.0152(17)
C37 0.027(2) 0.0249(18) 0.030(2) -0.0148(16) -0.0015(17) -0.0106(16)
C38 0.0191(18) 0.0133(15) 0.0152(18) -0.0037(13) -0.0046(14) -0.0058(13)
C39 0.0206(19) 0.0167(16) 0.0182(19) -0.0083(14) -0.0045(15) -0.0019(14)
C40 0.0143(17) 0.0180(16) 0.0187(19) -0.0069(14) 0.0025(14) -0.0061(13)
C41 0.0143(17) 0.0171(16) 0.024(2) -0.0085(15) 0.0012(15) -0.0064(13)
C42 0.0127(17) 0.0163(15) 0.0195(19) -0.0046(14) -0.0016(14) -0.0059(13)
C43 0.0158(18) 0.0141(15) 0.0160(18) -0.0022(13) -0.0029(14) -0.0065(13)
C44 0.0104(16) 0.0199(16) 0.0174(18) -0.0053(14) 0.0049(14) -0.0090(13)
C45 0.0195(18) 0.0127(15) 0.024(2) -0.0032(14) -0.0042(15) -0.0089(13)
C46 0.0199(18) 0.0126(15) 0.0223(19) -0.0075(14) -0.0011(15) -0.0059(13)
C47 0.0149(17) 0.0154(15) 0.0141(18) -0.0029(13) 0.0018(14) -0.0063(13)
C48 0.0120(16) 0.0117(14) 0.0152(18) -0.0003(13) -0.0046(14) -0.0044(12)
N1 0.0181(15) 0.0152(13) 0.0174(16) -0.0036(12) -0.0059(12) -0.0052(11)
N2 0.0159(15) 0.0152(13) 0.0185(16) -0.0061(12) 0.0010(12) -0.0068(11)
N3 0.0155(15) 0.0160(13) 0.0203(16) -0.0042(12) -0.0057(12) -0.0054(11)
N4 0.0223(16) 0.0159(13) 0.0240(17) -0.0072(12) -0.0082(13) -0.0053(12)
N5 0.0143(14) 0.0120(12) 0.0140(15) -0.0036(11) -0.0005(12) -0.0046(11)
N6 0.0107(14) 0.0145(13) 0.0157(15) -0.0039(11) -0.0015(12) -0.0029(11)
O1 0.0111(11) 0.0137(10) 0.0141(12) -0.0043(9) 0.0027(9) -0.0044(9)
O2 0.0247(14) 0.0192(12) 0.0169(13) -0.0037(10) -0.0044(11) -0.0070(10)
O3 0.0122(12) 0.0177(11) 0.0183(13) -0.0036(10) 0.0008(10) -0.0045(9)
O4 0.0135(12) 0.0159(11) 0.0142(12) -0.0043(9) 0.0027(10) -0.0047(9)
O5 0.0139(12) 0.0132(11) 0.0199(13) -0.0058(10) -0.0002(10) -0.0051(9)
O6 0.0145(12) 0.0115(10) 0.0156(12) -0.0034(9) -0.0005(10) -0.0067(9)

loop_
_atom_type_symbol
_atom_type_description
_atom_type_scat_dispersion_real
_atom_type_scat_dispersion_imag
_atom_type_scat_source
C C 0.0033 0.0016 'International Tables Vol C Tables 4.2.6.8 and 6.1.1.4'
H H 0.0000 0.0000 'International Tables Vol C Tables 4.2.6.8 and 6.1.1.4'
N N 0.0061 0.0033 'International Tables Vol C Tables 4.2.6.8 and 6.1.1.4'
O O 0.0106 0.0060 'International Tables Vol C Tables 4.2.6.8 and 6.1.1.4'
Ho Ho -0.2175 4.6783 'International Tables Vol C Tables 4.2.6.8 and 6.1.1.4'

loop_
_geom_angle_atom_site_label_1
_geom_angle_atom_site_label_2
_geom_angle_atom_site_label_3
_geom_angle
_geom_angle_site_symmetry_1
_geom_angle_site_symmetry_3
O2 Ho1 O3 79.65(8) . .
O2 Ho1 O4 100.91(8) . .
O3 Ho1 O4 162.69(8) . .
O2 Ho1 O1 158.43(7) . .
O3 Ho1 O1 116.28(8) . .
O4 Ho1 O1 68.43(8) . .
O2 Ho1 N2 73.19(9) . .
O3 Ho1 N2 87.48(8) . .
O4 Ho1 N2 76.29(8) . .
O1 Ho1 N2 119.64(8) . .
O2 Ho1 N3 97.98(9) . .
O3 Ho1 N3 72.64(8) . .
O4 Ho1 N3 123.97(8) . .
O1 Ho1 N3 74.96(8) . .
N2 Ho1 N3 159.56(9) . .
O2 Ho1 N1 131.89(8) . .
O3 Ho1 N1 71.85(8) . .
O4 Ho1 N1 96.05(8) . .
O1 Ho1 N1 69.22(8) . .
N2 Ho1 N1 67.72(9) . .
N3 Ho1 N1 108.97(9) . .
O2 Ho1 N4 72.30(8) . .
O3 Ho1 N4 125.89(8) . .
O4 Ho1 N4 69.78(8) . .
O1 Ho1 N4 86.26(8) . .
N2 Ho1 N4 124.91(9) . .
N3 Ho1 N4 66.86(9) . .
N1 Ho1 N4 155.07(9) . .
O2 Ho1 Ho2 129.32(6) . .
O3 Ho1 Ho2 150.70(6) . .
O4 Ho1 Ho2 34.77(5) . .
O1 Ho1 Ho2 34.80(5) . .
N2 Ho1 Ho2 103.95(6) . .
N3 Ho1 Ho2 95.91(6) . .
N1 Ho1 Ho2 87.43(6) . .
N4 Ho1 Ho2 69.15(6) . .
O5 Ho2 O1 80.48(7) . .
O5 Ho2 O4 109.96(8) . .
O1 Ho2 O4 70.51(8) . .
O5 Ho2 O6 137.81(8) . .
O1 Ho2 O6 85.48(7) . .
O4 Ho2 O6 102.23(7) . .
O5 Ho2 O6 82.47(7) . 2_666
O1 Ho2 O6 118.27(8) . 2_666
O4 Ho2 O6 166.46(7) . 2_666
O6 Ho2 O6 69.67(8) . 2_666
O5 Ho2 N6 138.88(8) . .
O1 Ho2 N6 138.42(8) . .
O4 Ho2 N6 80.68(8) . .
O6 Ho2 N6 71.77(8) . .
O6 Ho2 N6 86.36(8) 2_666 .
O5 Ho2 N5 74.12(8) . .
O1 Ho2 N5 135.76(8) . .
O4 Ho2 N5 84.86(8) . .
O6 Ho2 N5 136.65(8) . .
O6 Ho2 N5 93.80(8) 2_666 .
N6 Ho2 N5 67.29(8) . .
O5 Ho2 Ho1 89.99(5) . .
O1 Ho2 Ho1 35.95(5) . .
O4 Ho2 Ho1 35.74(5) . .
O6 Ho2 Ho1 101.42(5) . .
O6 Ho2 Ho1 154.21(5) 2_666 .
N6 Ho2 Ho1 114.54(6) . .
N5 Ho2 Ho1 107.85(6) . .
O5 Ho2 Ho2 111.62(6) . 2_666
O1 Ho2 Ho2 104.03(5) . 2_666
O4 Ho2 Ho2 136.38(5) . 2_666
O6 Ho2 Ho2 35.07(5) . 2_666
O6 Ho2 Ho2 34.60(5) 2_666 2_666
N6 Ho2 Ho2 76.80(6) . 2_666
N5 Ho2 Ho2 118.75(6) . 2_666
Ho1 Ho2 Ho2 132.193(6) . 2_666
O1 C1 C2 120.6(3) . .
O1 C1 C6 121.6(3) . .
C2 C1 C6 117.8(3) . .
C3 C2 C1 120.7(3) . .
C2 C3 C4 121.3(3) . .
C5 C4 C3 118.5(3) . .
C4 C5 C6 121.8(3) . .
C5 C6 C1 119.9(3) . .
C5 C6 C7 118.1(3) . .
C1 C6 C7 122.0(3) . .
N1 C7 C6 123.9(3) . .
N1 C8 C9 108.0(3) . .
N2 C9 C8 107.8(3) . .
N2 C10 C11 126.9(3) . .
C12 C11 C16 119.2(3) . .
C12 C11 C10 116.8(3) . .
C16 C11 C10 123.9(3) . .
C13 C12 C11 121.7(4) . .
C12 C13 C14 118.9(4) . .
C15 C14 C13 120.8(4) . .
C14 C15 C16 121.9(4) . .
O2 C16 C15 120.7(3) . .
O2 C16 C11 121.7(3) . .
C15 C16 C11 117.6(3) . .
O3 C17 C18 120.6(3) . .
O3 C17 C22 122.4(3) . .
C18 C17 C22 117.0(3) . .
C19 C18 C17 121.4(3) . .
C18 C19 C20 121.1(3) . .
C21 C20 C19 118.5(3) . .
C20 C21 C22 122.4(3) . .
C21 C22 C17 119.6(3) . .
C21 C22 C23 117.7(3) . .
C17 C22 C23 122.8(3) . .
N3 C23 C22 126.6(3) . .
N3 C24 C25 109.4(3) . .
N4 C25 C24 108.4(3) . .
N4 C26 C27 124.3(3) . .
C28 C27 C32 118.4(3) . .
C28 C27 C26 118.6(3) . .
C32 C27 C26 123.0(3) . .
C29 C28 C27 121.8(4) . .
C30 C29 C28 119.5(4) . .
C29 C30 C31 120.5(4) . .
C30 C31 C32 120.8(3) . .
O4 C32 C31 120.0(3) . .
O4 C32 C27 121.1(3) . .
C31 C32 C27 118.9(3) . .
O5 C33 C38 122.1(3) . .
O5 C33 C34 120.2(3) . .
C38 C33 C34 117.7(3) . .
C35 C34 C33 121.0(3) . .
C34 C35 C36 121.3(3) . .
C37 C36 C35 119.3(3) . .
C36 C37 C38 121.2(3) . .
C37 C38 C39 116.7(3) . .
C37 C38 C33 119.5(3) . .
C39 C38 C33 123.7(3) . .
N5 C39 C38 128.5(3) . .
N5 C40 C41 109.5(3) . .
N6 C41 C40 109.5(3) . .
N6 C42 C43 125.0(3) . .
C44 C43 C48 119.8(3) . .
C44 C43 C42 117.0(3) . .
C48 C43 C42 123.1(3) . .
C45 C44 C43 120.8(3) . .
C46 C45 C44 119.4(3) . .
C45 C46 C47 120.7(3) . .
C46 C47 C48 121.0(3) . .
O6 C48 C47 119.6(3) . .
O6 C48 C43 121.9(3) . .
C47 C48 C43 118.3(3) . .
C7 N1 C8 118.6(3) . .
C7 N1 Ho1 125.0(2) . .
C8 N1 Ho1 114.7(2) . .
C10 N2 C9 116.3(3) . .
C10 N2 Ho1 129.8(2) . .
C9 N2 Ho1 113.8(2) . .
C23 N3 C24 116.9(3) . .
C23 N3 Ho1 127.8(2) . .
C24 N3 Ho1 114.5(2) . .
C26 N4 C25 119.2(3) . .
C26 N4 Ho1 121.4(2) . .
C25 N4 Ho1 117.0(2) . .
C39 N5 C40 116.2(3) . .
C39 N5 Ho2 127.6(2) . .
C40 N5 Ho2 116.20(18) . .
C42 N6 C41 117.1(3) . .
C42 N6 Ho2 125.4(2) . .
C41 N6 Ho2 116.80(19) . .
C1 O1 Ho2 132.64(19) . .
C1 O1 Ho1 118.11(18) . .
Ho2 O1 Ho1 109.25(9) . .
C16 O2 Ho1 139.8(2) . .
C17 O3 Ho1 132.9(2) . .
C32 O4 Ho2 129.29(18) . .
C32 O4 Ho1 111.65(18) . .
Ho2 O4 Ho1 109.49(9) . .
C33 O5 Ho2 143.5(2) . .
C48 O6 Ho2 120.72(18) . .
C48 O6 Ho2 121.78(18) . 2_666
Ho2 O6 Ho2 110.33(8) . 2_666

loop_
_geom_bond_atom_site_label_1
_geom_bond_atom_site_label_2
_geom_bond_distance
_geom_bond_site_symmetry_2
Ho1 O2 2.229(2) .
Ho1 O3 2.251(2) .
Ho1 O4 2.364(2) .
Ho1 O1 2.372(2) .
Ho1 N2 2.484(3) .
Ho1 N3 2.487(3) .
Ho1 N1 2.504(3) .
Ho1 N4 2.526(3) .
Ho1 Ho2 3.8144(2) .
Ho2 O5 2.182(2) .
Ho2 O1 2.306(2) .
Ho2 O4 2.308(2) .
Ho2 O6 2.318(2) .
Ho2 O6 2.345(2) 2_666
Ho2 N6 2.468(3) .
Ho2 N5 2.501(2) .
Ho2 Ho2 3.8278(3) 2_666
C1 O1 1.335(4) .
C1 C2 1.408(4) .
C1 C6 1.422(4) .
C2 C3 1.382(5) .
C3 C4 1.396(5) .
C4 C5 1.378(5) .
C5 C6 1.392(5) .
C6 C7 1.466(5) .
C7 N1 1.271(4) .
C8 N1 1.459(4) .
C8 C9 1.517(5) .
C9 N2 1.472(4) .
C10 N2 1.280(4) .
C10 C11 1.443(4) .
C11 C12 1.409(5) .
C11 C16 1.419(5) .
C12 C13 1.365(5) .
C13 C14 1.401(6) .
C14 C15 1.363(5) .
C15 C16 1.402(5) .
C16 O2 1.315(4) .
C17 O3 1.305(4) .
C17 C18 1.421(4) .
C17 C22 1.421(4) .
C18 C19 1.372(5) .
C19 C20 1.386(5) .
C20 C21 1.377(5) .
C21 C22 1.388(5) .
C22 C23 1.456(4) .
C23 N3 1.276(4) .
C24 N3 1.473(4) .
C24 C25 1.509(5) .
C25 N4 1.473(4) .
C26 N4 1.281(4) .
C26 C27 1.447(5) .
C27 C28 1.405(5) .
C27 C32 1.412(5) .
C28 C29 1.378(5) .
C29 C30 1.374(5) .
C30 C31 1.392(5) .
C31 C32 1.400(5) .
C32 O4 1.355(4) .
C33 O5 1.298(3) .
C33 C38 1.421(4) .
C33 C34 1.423(5) .
C34 C35 1.369(4) .
C35 C36 1.399(5) .
C36 C37 1.372(5) .
C37 C38 1.418(4) .
C38 C39 1.420(5) .
C39 N5 1.302(4) .
C40 N5 1.460(4) .
C40 C41 1.506(4) .
C41 N6 1.473(4) .
C42 N6 1.275(4) .
C42 C43 1.469(4) .
C43 C44 1.399(4) .
C43 C48 1.404(4) .
C44 C45 1.385(4) .
C45 C46 1.377(5) .
C46 C47 1.385(4) .
C47 C48 1.400(4) .
C48 O6 1.348(3) .
O6 Ho2 2.345(2) 2_666

loop_
_platon_squeeze_void_nr
_platon_squeeze_void_average_x
_platon_squeeze_void_average_y
_platon_squeeze_void_average_z
_platon_squeeze_void_volume
_platon_squeeze_void_count_electrons
1 0.000 -0.027 0.000 508.4 195.1
